data_1545705
loop_
_publ_author_name
'Ho, Peter Cheng-Wei'
'Jenkins, Hilary A.'
'Britten, James F.'
'Vargas-Baca, Ignacio'

_publ_section_title
;
 FDHALO17: Building new discrete supramolecular assemblies through the
 interaction of iso-tellurazole N-oxides with Lewis acids and bases
;
_journal_name_full 'Faraday Discuss.'
_journal_paper_doi 10.1039/C7FD00075H
_journal_year 2017
_chemical_formula_moiety 'C9 H8 B F3 N2 O Te'
_chemical_formula_sum 'C9 H8 B F3 N2 O Te'
_chemical_formula_weight 355.58
_space_group_crystal_system triclinic
_space_group_IT_number 2
_space_group_name_Hall '-P 1'
_space_group_name_H-M_alt 'P -1'
_symmetry_space_group_name_Hall '-P 1'
_symmetry_space_group_name_H-M 'P -1'
_atom_sites_solution_hydrogens mixed
_atom_sites_solution_primary direct
_audit_creation_date 2017-02-09
_audit_creation_method
;
Olex2 1.2
(compiled 2017.01.04 svn.r3372 for OlexSys, GUI svn.r5292)
;
_audit_update_record
;
2017-02-15 deposited with the CCDC.
2017-04-07 downloaded from the CCDC.
;
_cell_angle_alpha 109.16(3)
_cell_angle_beta 92.23(3)
_cell_angle_gamma 106.25(3)
_cell_formula_units_Z 2
_cell_length_a 6.7368(14)
_cell_length_b 8.2186(16)
_cell_length_c 11.478(2)
_cell_measurement_reflns_used 5267
_cell_measurement_temperature 298
_cell_measurement_theta_max 37.047
_cell_measurement_theta_min 2.741
_cell_volume 570.3(3)
_computing_cell_refinement 'SAINT v8.34A (Bruker, 2013)'
_computing_data_reduction 'SAINT v8.34A (Bruker, 2013)'
_computing_molecular_graphics 'Olex2 (Dolomanov et al., 2009)'
_computing_publication_material 'Olex2 (Dolomanov et al., 2009)'
_computing_structure_refinement 'XL (Sheldrick, 2008)'
_computing_structure_solution 'ShelXT (Sheldrick, 2015)'
_diffrn_ambient_temperature 293(2)
_diffrn_measured_fraction_theta_full 0.996
_diffrn_measured_fraction_theta_max 0.990
_diffrn_measurement_device_type 'Bruker APEX-II CCD'
_diffrn_measurement_method '\w scans'
_diffrn_radiation_type MoK\a
_diffrn_radiation_wavelength 0.71073
_diffrn_reflns_av_unetI/netI 0.0233
_diffrn_reflns_Laue_measured_fraction_full 0.996
_diffrn_reflns_Laue_measured_fraction_max 0.990
_diffrn_reflns_limit_h_max 11
_diffrn_reflns_limit_h_min -11
_diffrn_reflns_limit_k_max 13
_diffrn_reflns_limit_k_min -14
_diffrn_reflns_limit_l_max 19
_diffrn_reflns_limit_l_min 0
_diffrn_reflns_number 5920
_diffrn_reflns_point_group_measured_fraction_full 0.996
_diffrn_reflns_point_group_measured_fraction_max 0.990
_diffrn_reflns_theta_full 26.000
_diffrn_reflns_theta_max 37.582
_diffrn_reflns_theta_min 1.898
_diffrn_standards_number 0
_exptl_absorpt_coefficient_mu 2.631
_exptl_absorpt_correction_T_max 0.8592
_exptl_absorpt_correction_T_min 0.7558
_exptl_absorpt_correction_type multi-scan
_exptl_absorpt_process_details
;
 TWINABS-2012/1 (Bruker,2012) was used for absorption correction.
 
For component 1:
 wR2(int) was 0.0586 before and 0.0275 after correction.
 The Ratio of minimum to maximum transmission not present.
 The \l/2 correction factor is Not present
 
For component 2:
 wR2(int) was 0.0563 before and 0.0277 after correction.
 The Ratio of minimum to maximum transmission is 0.80.
 The \l/2 correction factor is Not present

Final HKLF 4 output contains 40147 reflections, Rint = 0.0286
 (27692 with I > 3sig(I), Rint = 0.0249)
;
_exptl_crystal_density_diffrn 2.071
_exptl_crystal_description needle
_exptl_crystal_F_000 336
_exptl_crystal_size_max 0.1
_exptl_crystal_size_mid 0.02
_exptl_crystal_size_min 0.02
_refine_diff_density_max 1.604
_refine_diff_density_min -1.217
_refine_diff_density_rms 0.140
_refine_ls_extinction_method none
_refine_ls_goodness_of_fit_ref 1.054
_refine_ls_hydrogen_treatment mixed
_refine_ls_matrix_type full
_refine_ls_number_parameters 176
_refine_ls_number_reflns 5920
_refine_ls_number_restraints 0
_refine_ls_restrained_S_all 1.054
_refine_ls_R_factor_all 0.0277
_refine_ls_R_factor_gt 0.0243
_refine_ls_shift/su_max 0.003
_refine_ls_shift/su_mean 0.000
_refine_ls_structure_factor_coef Fsqd
_refine_ls_weighting_details 'w=1/[\s^2^(Fo^2^)+(0.0361P)^2^+0.0999P] where P=(Fo^2^+2Fc^2^)/3'
_refine_ls_weighting_scheme calc
_refine_ls_wR_factor_gt 0.0555
_refine_ls_wR_factor_ref 0.0567
_reflns_Friedel_coverage 0.000
_reflns_number_gt 5526
_reflns_number_total 5920
_reflns_threshold_expression 'I > 2\s(I)'
_cod_data_source_file c7fd00075h2.cif
_cod_data_source_block small
_cod_original_cell_volume 570.3(2)
_cod_database_code 1545705
_shelx_shelxl_version_number 2014/7
_shelx_space_group_comment
;
The symmetry employed for this shelxl refinement is uniquely defined
by the following loop, which should always be used as a source of
symmetry information in preference to the above space-group names.
They are only intended as comments.
;
_olex2_refinement_description
;
1. Twinned data refinement
 Scales: 0.5704(7) 0.4296(7)
2. Fixed Uiso
 At 1.5 times of:
  All C(H,H,H) groups
3.a Idealised Me refined as rotating group:
 C9(H9A,H9B,H9C)
;
_olex2_submission_special_instructions 'No special instructions were received'

loop_
_space_group_symop_operation_xyz
'x, y, z'
'-x, -y, -z'

loop_
_atom_site_label
_atom_site_type_symbol
_atom_site_fract_x
_atom_site_fract_y
_atom_site_fract_z
_atom_site_U_iso_or_equiv
_atom_site_adp_type
_atom_site_occupancy
_atom_site_site_symmetry_order
_atom_site_calc_flag
_atom_site_refinement_flags_posn
Te1 Te 0.34013(2) 0.23480(2) 0.79166(2) 0.01294(3) Uani 1 1 d .
F2 F 0.6217(2) 0.84683(14) 0.81263(10) 0.0258(2) Uani 1 1 d .
F1 F 0.5764(2) 0.62470(15) 0.89705(10) 0.0299(3) Uani 1 1 d .
F3 F 0.7902(2) 0.63437(18) 0.74978(14) 0.0357(3) Uani 1 1 d .
O1 O 0.4276(2) 0.55964(15) 0.69089(11) 0.0197(2) Uani 1 1 d .
N1 N 0.3832(2) 0.37533(16) 0.66109(11) 0.01365(19) Uani 1 1 d .
C1 C 0.2603(2) 0.02058(18) 0.61949(12) 0.0122(2) Uani 1 1 d .
N2 N 0.2329(3) -0.0036(2) 0.88283(13) 0.0220(3) Uani 1 1 d .
C3 C 0.3354(2) 0.27373(19) 0.54456(13) 0.0137(2) Uani 1 1 d .
C7 C 0.2288(2) -0.0432(2) 0.39480(13) 0.0144(2) Uani 1 1 d .
C2 C 0.2729(2) 0.08160(19) 0.51750(12) 0.0123(2) Uani 1 1 d .
C4 C 0.2080(2) -0.16478(19) 0.59776(13) 0.0150(2) Uani 1 1 d .
C6 C 0.1748(2) -0.2268(2) 0.37389(13) 0.0150(2) Uani 1 1 d .
C5 C 0.1667(2) -0.2862(2) 0.47566(15) 0.0165(2) Uani 1 1 d .
C9 C 0.1473(3) -0.2446(3) 0.98880(17) 0.0243(3) Uani 1 1 d .
H9A H 0.1993 -0.3421 0.9454 0.036 Uiso 1 1 calc GR
H9B H -0.0012 -0.2905 0.9855 0.036 Uiso 1 1 calc GR
H9C H 0.2125 -0.1911 1.0742 0.036 Uiso 1 1 calc GR
C8 C 0.1949(3) -0.1088(2) 0.93041(15) 0.0190(3) Uani 1 1 d .
B1 B 0.6103(3) 0.6692(2) 0.79075(15) 0.0166(3) Uani 1 1 d .
H5 H 0.144(4) -0.403(4) 0.458(3) 0.025(6) Uiso 1 1 d .
H6 H 0.137(4) -0.311(3) 0.293(2) 0.016(5) Uiso 1 1 d .
H3 H 0.336(4) 0.326(4) 0.486(3) 0.026(6) Uiso 1 1 d .
H4 H 0.205(5) -0.214(4) 0.662(3) 0.030(7) Uiso 1 1 d .
H7 H 0.231(4) -0.004(3) 0.326(2) 0.022(6) Uiso 1 1 d .

loop_
_atom_site_aniso_label
_atom_site_aniso_U_11
_atom_site_aniso_U_22
_atom_site_aniso_U_33
_atom_site_aniso_U_23
_atom_site_aniso_U_13
_atom_site_aniso_U_12
Te1 0.01352(4) 0.01434(4) 0.01030(4) 0.00429(3) 0.00112(3) 0.00346(3)
F2 0.0414(7) 0.0126(4) 0.0195(5) 0.0038(4) -0.0002(4) 0.0054(4)
F1 0.0511(8) 0.0194(5) 0.0126(4) 0.0059(4) -0.0013(4) 0.0014(5)
F3 0.0205(5) 0.0258(6) 0.0440(7) -0.0050(5) 0.0065(5) 0.0019(4)
O1 0.0263(6) 0.0115(4) 0.0188(5) 0.0044(4) -0.0048(4) 0.0045(4)
N1 0.0152(5) 0.0129(5) 0.0125(4) 0.0045(4) -0.0002(4) 0.0041(4)
C1 0.0116(5) 0.0136(5) 0.0108(5) 0.0041(4) 0.0022(4) 0.0032(4)
N2 0.0274(7) 0.0202(6) 0.0158(5) 0.0070(5) 0.0020(5) 0.0029(5)
C3 0.0138(5) 0.0146(5) 0.0133(5) 0.0060(4) 0.0003(4) 0.0040(4)
C7 0.0132(5) 0.0175(6) 0.0119(5) 0.0046(4) 0.0015(4) 0.0044(5)
C2 0.0102(5) 0.0146(5) 0.0119(5) 0.0048(4) 0.0009(4) 0.0034(4)
C4 0.0160(6) 0.0140(5) 0.0149(5) 0.0057(4) 0.0029(5) 0.0036(5)
C6 0.0135(5) 0.0158(5) 0.0135(5) 0.0023(4) 0.0016(4) 0.0048(5)
C5 0.0155(6) 0.0140(6) 0.0179(6) 0.0040(5) 0.0034(5) 0.0033(5)
C9 0.0284(8) 0.0236(7) 0.0246(7) 0.0139(6) 0.0029(6) 0.0074(6)
C8 0.0204(7) 0.0204(6) 0.0153(6) 0.0058(5) 0.0020(5) 0.0056(5)
B1 0.0209(7) 0.0132(6) 0.0136(6) 0.0039(5) 0.0013(5) 0.0033(5)

loop_
_atom_type_symbol
_atom_type_description
_atom_type_scat_dispersion_real
_atom_type_scat_dispersion_imag
_atom_type_scat_source
C C 0.0033 0.0016 'International Tables Vol C Tables 4.2.6.8 and 6.1.1.4'
H H 0.0000 0.0000 'International Tables Vol C Tables 4.2.6.8 and 6.1.1.4'
B B 0.0013 0.0007 'International Tables Vol C Tables 4.2.6.8 and 6.1.1.4'
F F 0.0171 0.0103 'International Tables Vol C Tables 4.2.6.8 and 6.1.1.4'
N N 0.0061 0.0033 'International Tables Vol C Tables 4.2.6.8 and 6.1.1.4'
O O 0.0106 0.0060 'International Tables Vol C Tables 4.2.6.8 and 6.1.1.4'
Te Te -0.5308 1.6751 'International Tables Vol C Tables 4.2.6.8 and 6.1.1.4'

loop_
_geom_angle_atom_site_label_1
_geom_angle_atom_site_label_2
_geom_angle_atom_site_label_3
_geom_angle
N1 Te1 N2 162.44(5)
C1 Te1 N1 77.70(5)
C1 Te1 N2 85.34(6)
N1 O1 B1 113.66(12)
O1 N1 Te1 125.68(9)
C3 N1 Te1 115.75(10)
C3 N1 O1 117.88(12)
C2 C1 Te1 112.47(10)
C4 C1 Te1 127.85(10)
C4 C1 C2 119.62(13)
C8 N2 Te1 175.58(14)
N1 C3 C2 116.35(13)
N1 C3 H3 119.3(17)
C2 C3 H3 124.2(17)
C2 C7 H7 120.9(15)
C6 C7 C2 119.69(13)
C6 C7 H7 119.4(15)
C1 C2 C3 117.62(12)
C7 C2 C1 120.38(13)
C7 C2 C3 121.99(13)
C1 C4 H4 123.8(17)
C5 C4 C1 119.16(13)
C5 C4 H4 116.9(17)
C7 C6 C5 119.61(13)
C7 C6 H6 120.4(15)
C5 C6 H6 119.9(15)
C4 C5 C6 121.53(14)
C4 C5 H5 121.7(18)
C6 C5 H5 116.6(18)
H9A C9 H9B 109.5
H9A C9 H9C 109.5
H9B C9 H9C 109.5
C8 C9 H9A 109.5
C8 C9 H9B 109.5
C8 C9 H9C 109.5
N2 C8 C9 178.96(19)
F2 B1 F1 111.39(14)
F2 B1 F3 111.32(15)
F2 B1 O1 105.10(14)
F1 B1 O1 109.64(14)
F3 B1 F1 109.46(16)
F3 B1 O1 109.84(14)

loop_
_geom_bond_atom_site_label_1
_geom_bond_atom_site_label_2
_geom_bond_distance
Te1 N1 2.1557(13)
Te1 C1 2.0969(16)
Te1 N2 2.4634(16)
F2 B1 1.377(2)
F1 B1 1.394(2)
F3 B1 1.386(2)
O1 N1 1.3782(17)
O1 B1 1.494(2)
N1 C3 1.2933(19)
C1 C2 1.4137(19)
C1 C4 1.397(2)
N2 C8 1.144(2)
C3 C2 1.436(2)
C3 H3 0.91(3)
C7 C2 1.404(2)
C7 C6 1.384(2)
C7 H7 0.95(3)
C4 C5 1.390(2)
C4 H4 0.94(3)
C6 C5 1.404(2)
C6 H6 0.93(2)
C5 H5 0.88(3)
C9 H9A 0.9600
C9 H9B 0.9600
C9 H9C 0.9600
C9 C8 1.451(2)

loop_
_geom_torsion_atom_site_label_1
_geom_torsion_atom_site_label_2
_geom_torsion_atom_site_label_3
_geom_torsion_atom_site_label_4
_geom_torsion
Te1 N1 C3 C2 -3.80(18)
Te1 C1 C2 C3 -0.17(17)
Te1 C1 C2 C7 178.73(11)
Te1 C1 C4 C5 -177.71(12)
O1 N1 C3 C2 -174.88(13)
N1 O1 B1 F2 -176.37(13)
N1 O1 B1 F1 -56.54(18)
N1 O1 B1 F3 63.78(18)
N1 C3 C2 C1 2.7(2)
N1 C3 C2 C7 -176.18(14)
C1 C4 C5 C6 -0.5(2)
C7 C6 C5 C4 1.3(2)
C2 C1 C4 C5 -0.8(2)
C2 C7 C6 C5 -0.7(2)
C4 C1 C2 C3 -177.52(14)
C4 C1 C2 C7 1.4(2)
C6 C7 C2 C1 -0.6(2)
C6 C7 C2 C3 178.23(15)
B1 O1 N1 Te1 51.91(17)
B1 O1 N1 C3 -137.98(15)

loop_
_twin_individual_id
_twin_individual_mass_fraction_refined
1 0.5704(7)
2 0.4296(7)
